data_7051126
loop_
_publ_author_name
'Andrews, C. D.'
'Burrows, A. D.'
'Lynam, J. M.'
'Mahon, M.'
'Palmer, M. T.'

_journal_name_full 'New Journal of Chemistry'
_journal_paper_doi 10.1039/b102193l
_journal_year 2001
_chemical_formula_sum 'C25.5 H22 Cl2 Mo N O3 P'
_chemical_formula_weight 588.25
_space_group_IT_number 2
_symmetry_cell_setting triclinic
_symmetry_space_group_name_Hall '-P 1'
_symmetry_space_group_name_H-M 'P -1'
_cell_angle_alpha 110.50(3)
_cell_angle_beta 93.69(3)
_cell_angle_gamma 100.85(3)
_cell_formula_units_Z 2
_cell_length_a 9.762(3)
_cell_length_b 10.383(4)
_cell_length_c 14.411(5)
_cell_measurement_temperature 170(2)
_cell_volume 1330.2(8)
_diffrn_ambient_temperature 170(2)
_exptl_crystal_density_diffrn 1.469
_cod_depositor_comments
;
The following automatic conversions were performed:
'_symmetry_cell_setting' value 'Triclinic' changed to 'triclinic'
according to '/home/saulius/struct/CIF-dictionaries/cif_core.dic'
dictionary named 'cif_core.dic' version 2.4.1 from 2010-06-29.

Automatic conversion script
Id: cif_fix_enum 1527 2010-12-29 10:47:43Z saulius 
;
_cod_original_formula_sum 'C25.50 H22 Cl2 Mo N O3 P'
_cod_database_code 7051126

loop_
_symmetry_equiv_pos_as_xyz
'x, y, z'
'-x, -y, -z'

loop_
_atom_site_label
_atom_site_type_symbol
_atom_site_fract_x
_atom_site_fract_y
_atom_site_fract_z
_atom_site_U_iso_or_equiv
_atom_site_adp_type
_atom_site_occupancy
_atom_site_symmetry_multiplicity
_atom_site_calc_flag
_atom_site_refinement_flags
_atom_site_disorder_assembly
_atom_site_disorder_group
Mo1 Mo 0.20123(5) 0.85402(5) 0.31499(3) 0.01731(16) Uani 1 1 d . . .
Cl1 Cl 0.01147(13) 0.82130(13) 0.17842(9) 0.0242(3) Uani 1 1 d . . .
P1 P 0.33500(13) 0.90597(13) 0.18378(9) 0.0173(3) Uani 1 1 d . . .
O1 O 0.0566(4) 1.0944(4) 0.4274(3) 0.0330(9) Uani 1 1 d . . .
O2 O 0.4478(4) 1.1006(4) 0.4455(3) 0.0341(9) Uani 1 1 d . . .
O3 O 0.5096(4) 0.7452(4) 0.2457(3) 0.0253(8) Uani 1 1 d . . .
N1 N 0.5099(4) 1.0018(4) 0.2164(3) 0.0195(9) Uani 1 1 d . . .
C1 C 0.0671(3) 0.6993(4) 0.3761(3) 0.0289(13) Uani 1 1 d G . .
H1 H -0.0203 0.7145 0.3979 0.035 Uiso 1 1 calc R . .
C2 C 0.2019(4) 0.7586(4) 0.43499(19) 0.0254(12) Uani 1 1 d G . .
H2 H 0.2205 0.8205 0.5032 0.030 Uiso 1 1 calc R . .
C3 C 0.3040(3) 0.7093(4) 0.3741(2) 0.0218(11) Uani 1 1 d G . .
H3 H 0.4029 0.7323 0.3944 0.026 Uiso 1 1 calc R . .
C4 C 0.2323(4) 0.6194(4) 0.2775(2) 0.0245(12) Uani 1 1 d G . .
H4 H 0.2748 0.5718 0.2219 0.029 Uiso 1 1 calc R . .
C5 C 0.0859(3) 0.6133(4) 0.2787(2) 0.0275(12) Uani 1 1 d G . .
H5 H 0.0133 0.5608 0.2240 0.033 Uiso 1 1 calc R . .
C6 C 0.1106(5) 1.0073(6) 0.3845(4) 0.0221(11) Uani 1 1 d . . .
C7 C 0.3595(6) 1.0095(6) 0.3968(4) 0.0242(12) Uani 1 1 d . . .
C8 C 0.5617(6) 1.1255(6) 0.2015(4) 0.0280(12) Uani 1 1 d . . .
H8 H 0.5073 1.1722 0.1725 0.034 Uiso 1 1 calc R . .
C9 C 0.7018(6) 1.1701(6) 0.2346(4) 0.0324(13) Uani 1 1 d . . .
H9 H 0.7619 1.2520 0.2324 0.039 Uiso 1 1 calc R . .
C10 C 0.7421(6) 1.0742(6) 0.2726(4) 0.0269(12) Uani 1 1 d . . .
H10 H 0.8343 1.0800 0.3016 0.032 Uiso 1 1 calc R . .
C11 C 0.6256(5) 0.9707(6) 0.2607(4) 0.0231(11) Uani 1 1 d . . .
C12 C 0.6151(5) 0.8407(6) 0.2792(4) 0.0215(11) Uani 1 1 d . . .
C13 C 0.7376(6) 0.8257(6) 0.3392(4) 0.0292(13) Uani 1 1 d . . .
H13A H 0.7069 0.7497 0.3638 0.044 Uiso 1 1 calc R . .
H13B H 0.7751 0.9145 0.3961 0.044 Uiso 1 1 calc R . .
H13C H 0.8112 0.8031 0.2970 0.044 Uiso 1 1 calc R . .
C14 C 0.3483(6) 0.7594(5) 0.0714(4) 0.0205(11) Uani 1 1 d . . .
C15 C 0.2379(6) 0.6387(6) 0.0357(4) 0.0259(12) Uani 1 1 d . . .
H15 H 0.1571 0.6352 0.0690 0.031 Uiso 1 1 calc R . .
C16 C 0.2467(7) 0.5251(6) -0.0476(4) 0.0334(14) Uani 1 1 d . . .
H16 H 0.1716 0.4436 -0.0719 0.040 Uiso 1 1 calc R . .
C17 C 0.3652(7) 0.5293(6) -0.0962(4) 0.0372(15) Uani 1 1 d . . .
H17 H 0.3712 0.4509 -0.1536 0.045 Uiso 1 1 calc R . .
C18 C 0.4744(6) 0.6488(6) -0.0603(4) 0.0306(13) Uani 1 1 d . . .
H18 H 0.5555 0.6522 -0.0932 0.037 Uiso 1 1 calc R . .
C19 C 0.4656(6) 0.7624(6) 0.0228(4) 0.0247(11) Uani 1 1 d . . .
H19 H 0.5410 0.8437 0.0470 0.030 Uiso 1 1 calc R . .
C20 C 0.2598(5) 1.0228(5) 0.1367(4) 0.0195(10) Uani 1 1 d . . .
C21 C 0.2322(6) 0.9960(5) 0.0348(4) 0.0230(11) Uani 1 1 d . . .
H21 H 0.2551 0.9158 -0.0127 0.028 Uiso 1 1 calc R . .
C22 C 0.1712(6) 1.0862(6) 0.0023(4) 0.0284(12) Uani 1 1 d . . .
H22 H 0.1530 1.0673 -0.0673 0.034 Uiso 1 1 calc R . .
C23 C 0.1368(6) 1.2028(6) 0.0701(5) 0.0327(14) Uani 1 1 d . . .
H23 H 0.0942 1.2634 0.0474 0.039 Uiso 1 1 calc R . .
C24 C 0.1649(6) 1.2309(6) 0.1716(4) 0.0308(13) Uani 1 1 d . . .
H24 H 0.1426 1.3119 0.2186 0.037 Uiso 1 1 calc R . .
C25 C 0.2257(6) 1.1409(6) 0.2051(4) 0.0288(13) Uani 1 1 d . . .
H25 H 0.2438 1.1603 0.2748 0.035 Uiso 1 1 calc R . .
C26 C 0.3646(16) 0.5637(16) 0.5561(11) 0.052(4) Uiso 0.50 1 d P . .
Cl2 Cl 0.2388(5) 0.4253(6) 0.4815(4) 0.0548(12) Uiso 0.40 1 d P . .
Cl3 Cl 0.4522(4) 0.5320(4) 0.6523(3) 0.0433(9) Uiso 0.40 1 d P . .
Cl2A Cl 0.5000 0.5000 0.5000 0.089(10) Uiso 0.10 2 d SP . .
Cl3A Cl 0.1972(18) 0.4715(18) 0.5112(13) 0.072(4) Uiso 0.15 1 d P . .

loop_
_atom_site_aniso_label
_atom_site_aniso_U_11
_atom_site_aniso_U_22
_atom_site_aniso_U_33
_atom_site_aniso_U_23
_atom_site_aniso_U_13
_atom_site_aniso_U_12
Mo1 0.0207(3) 0.0170(2) 0.0142(2) 0.00601(17) -0.00139(16) 0.00500(17)
Cl1 0.0220(6) 0.0274(7) 0.0230(7) 0.0117(5) -0.0038(5) 0.0024(5)
P1 0.0199(7) 0.0151(6) 0.0148(6) 0.0047(5) -0.0025(5) 0.0027(5)
O1 0.032(2) 0.030(2) 0.033(2) 0.0044(18) 0.0018(18) 0.0130(19)
O2 0.033(2) 0.036(2) 0.024(2) 0.0042(19) -0.0048(18) 0.003(2)
O3 0.025(2) 0.0232(19) 0.028(2) 0.0090(16) 0.0008(16) 0.0082(17)
N1 0.020(2) 0.019(2) 0.017(2) 0.0048(18) -0.0026(17) 0.0030(17)
C1 0.032(3) 0.032(3) 0.035(3) 0.022(3) 0.014(3) 0.012(3)
C2 0.034(3) 0.029(3) 0.021(3) 0.017(2) 0.004(2) 0.012(2)
C3 0.029(3) 0.019(3) 0.023(3) 0.013(2) 0.000(2) 0.009(2)
C4 0.035(3) 0.016(3) 0.025(3) 0.009(2) 0.004(2) 0.010(2)
C5 0.033(3) 0.019(3) 0.032(3) 0.013(2) 0.002(2) 0.004(2)
C6 0.017(3) 0.027(3) 0.022(3) 0.010(2) -0.004(2) 0.004(2)
C7 0.033(3) 0.026(3) 0.018(3) 0.010(2) 0.003(2) 0.014(3)
C8 0.029(3) 0.024(3) 0.031(3) 0.015(2) -0.001(2) -0.002(2)
C9 0.029(3) 0.030(3) 0.034(3) 0.015(3) 0.000(3) -0.006(2)
C10 0.022(3) 0.034(3) 0.024(3) 0.011(2) -0.001(2) 0.006(2)
C11 0.021(3) 0.026(3) 0.022(3) 0.009(2) -0.002(2) 0.005(2)
C12 0.019(3) 0.030(3) 0.016(2) 0.006(2) 0.008(2) 0.011(2)
C13 0.020(3) 0.044(3) 0.032(3) 0.022(3) 0.001(2) 0.011(2)
C14 0.029(3) 0.018(2) 0.016(2) 0.008(2) -0.003(2) 0.006(2)
C15 0.030(3) 0.022(3) 0.019(3) 0.003(2) -0.004(2) 0.003(2)
C16 0.047(4) 0.023(3) 0.023(3) 0.004(2) -0.003(3) 0.004(3)
C17 0.066(4) 0.023(3) 0.018(3) 0.001(2) -0.001(3) 0.015(3)
C18 0.039(3) 0.037(3) 0.021(3) 0.012(3) 0.009(2) 0.018(3)
C19 0.026(3) 0.028(3) 0.021(3) 0.009(2) 0.002(2) 0.009(2)
C20 0.021(3) 0.019(3) 0.019(3) 0.010(2) -0.003(2) 0.003(2)
C21 0.028(3) 0.021(3) 0.020(3) 0.007(2) 0.000(2) 0.007(2)
C22 0.027(3) 0.036(3) 0.026(3) 0.019(3) -0.004(2) 0.005(2)
C23 0.032(3) 0.034(3) 0.041(4) 0.024(3) 0.000(3) 0.009(3)
C24 0.036(3) 0.027(3) 0.035(3) 0.016(3) 0.007(3) 0.010(3)
C25 0.043(3) 0.022(3) 0.022(3) 0.010(2) 0.001(2) 0.006(2)

loop_
_geom_bond_atom_site_label_1
_geom_bond_atom_site_label_2
_geom_bond_distance
_geom_bond_site_symmetry_2
_geom_bond_publ_flag
Mo1 C6 1.961(5) . ?
Mo1 C7 1.969(6) . ?
Mo1 C2 2.274(4) . ?
Mo1 C3 2.312(3) . ?
Mo1 C1 2.327(4) . ?
Mo1 C4 2.386(3) . ?
Mo1 C5 2.396(4) . ?
Mo1 Cl1 2.4991(16) . ?
Mo1 P1 2.5176(16) . ?
P1 N1 1.748(4) . ?
P1 C20 1.821(5) . ?
P1 C14 1.825(5) . ?
O1 C6 1.145(6) . ?
O2 C7 1.131(7) . ?
O3 C12 1.222(6) . ?
N1 C8 1.383(7) . ?
N1 C11 1.407(6) . ?
C1 C5 1.4200 . ?
C1 C2 1.4200 . ?
C2 C3 1.4200 . ?
C3 C4 1.4200 . ?
C4 C5 1.4200 . ?
C8 C9 1.355(8) . ?
C9 C10 1.395(8) . ?
C10 C11 1.366(8) . ?
C11 C12 1.451(7) . ?
C12 C13 1.495(7) . ?
C14 C19 1.381(7) . ?
C14 C15 1.403(7) . ?
C15 C16 1.378(8) . ?
C16 C17 1.392(9) . ?
C17 C18 1.387(9) . ?
C18 C19 1.377(8) . ?
C20 C25 1.393(7) . ?
C20 C21 1.393(7) . ?
C21 C22 1.389(7) . ?
C22 C23 1.379(8) . ?
C23 C24 1.384(8) . ?
C24 C25 1.396(8) . ?
C26 Cl2 1.677(16) . ?
C26 Cl3A 1.69(2) . ?
C26 Cl2A 1.712(15) . ?
C26 Cl3 1.742(16) . ?
Cl2 Cl3A 0.728(16) . ?
Cl3 Cl2A 2.196(4) . ?
Cl2A C26 1.712(15) 2_666 ?
Cl2A Cl3 2.196(4) 2_666 ?
